data_2236602
loop_
_publ_author_name
'Yousuf, Sammer'
'Shah, Shazia'
'Ambreen, Nida'
'Khan, Khalid M.'
'Ahmad, Shakil'

_publ_section_title
;
 2-(5-Chloro-1,3-benzothiazol-2-yl)-4-methoxyphenol
;
_journal_coeditor_code RZ5002
_journal_issue 10
_journal_name_full 'Acta Crystallographica Section E'
_journal_page_first o2877
_journal_paper_doi 10.1107/S1600536812037804
_journal_volume 68
_journal_year 2012
_chemical_formula_iupac 'C14 H10 Cl N O2 S'
_chemical_formula_moiety 'C14 H10 Cl N O2 S'
_chemical_formula_sum 'C14 H10 Cl N O2 S'
_chemical_formula_weight 291.74
_chemical_name_systematic
;
2-(5-Chloro-1,3-benzothiazol-2-yl)-4-methoxyphenol
;
_space_group_IT_number 33
_symmetry_cell_setting orthorhombic
_symmetry_space_group_name_Hall 'P 2c -2n'
_symmetry_space_group_name_H-M 'P n a 21'
_atom_sites_solution_hydrogens geom
_atom_sites_solution_primary direct
_atom_sites_solution_secondary difmap
_audit_creation_method SHELXL-97
_cell_angle_alpha 90.00
_cell_angle_beta 90.00
_cell_angle_gamma 90.00
_cell_formula_units_Z 4
_cell_length_a 7.4877(4)
_cell_length_b 27.2166(15)
_cell_length_c 6.1902(3)
_cell_measurement_reflns_used 3878
_cell_measurement_temperature 273(2)
_cell_measurement_theta_max 27.55
_cell_measurement_theta_min 2.99
_cell_volume 1261.50(11)
_computing_cell_refinement 'SAINT (Bruker, 2000)'
_computing_data_collection 'SMART (Bruker, 2000)'
_computing_data_reduction 'SAINT (Bruker, 2000)'
_computing_molecular_graphics 'SHELXTL (Sheldrick, 2008)'
_computing_publication_material
;
SHELXTL (Sheldrick, 2008), PARST (Nardelli, 1995) and PLATON
(Spek, 2009)
;
_computing_structure_refinement 'SHELXL97 (Sheldrick, 2008)'
_computing_structure_solution 'SHELXS97 (Sheldrick, 2008)'
_diffrn_ambient_temperature 273(2)
_diffrn_measured_fraction_theta_full 0.998
_diffrn_measured_fraction_theta_max 0.998
_diffrn_measurement_device_type
;
Bruker SMART APEX CCD area-detector
;
_diffrn_measurement_method '\w scan'
_diffrn_radiation_monochromator graphite
_diffrn_radiation_source 'fine-focus sealed tube'
_diffrn_radiation_type MoK\a
_diffrn_radiation_wavelength 0.71073
_diffrn_reflns_av_R_equivalents 0.0181
_diffrn_reflns_av_sigmaI/netI 0.0183
_diffrn_reflns_limit_h_max 9
_diffrn_reflns_limit_h_min -9
_diffrn_reflns_limit_k_max 32
_diffrn_reflns_limit_k_min -31
_diffrn_reflns_limit_l_max 7
_diffrn_reflns_limit_l_min -7
_diffrn_reflns_number 7114
_diffrn_reflns_theta_full 25.49
_diffrn_reflns_theta_max 25.49
_diffrn_reflns_theta_min 1.50
_exptl_absorpt_coefficient_mu 0.464
_exptl_absorpt_correction_T_max 0.9465
_exptl_absorpt_correction_T_min 0.8435
_exptl_absorpt_correction_type multi-scan
_exptl_absorpt_process_details '(SADABS; Bruker, 2000)'
_exptl_crystal_colour Colorles
_exptl_crystal_density_diffrn 1.536
_exptl_crystal_density_method 'not measured'
_exptl_crystal_description Block
_exptl_crystal_F_000 600
_exptl_crystal_size_max 0.38
_exptl_crystal_size_mid 0.25
_exptl_crystal_size_min 0.12
_refine_diff_density_max 0.159
_refine_diff_density_min -0.166
_refine_ls_abs_structure_details 'Flack (1983), 935 Friedel pairs'
_refine_ls_abs_structure_Flack 0.07(6)
_refine_ls_extinction_method none
_refine_ls_goodness_of_fit_ref 1.070
_refine_ls_hydrogen_treatment mixed
_refine_ls_matrix_type full
_refine_ls_number_parameters 177
_refine_ls_number_reflns 2226
_refine_ls_number_restraints 1
_refine_ls_restrained_S_all 1.069
_refine_ls_R_factor_all 0.0275
_refine_ls_R_factor_gt 0.0260
_refine_ls_shift/su_max 0.000
_refine_ls_shift/su_mean 0.000
_refine_ls_structure_factor_coef Fsqd
_refine_ls_weighting_details 'calc w=1/[\s^2^(Fo^2^)+(0.0397P)^2^+0.1635P] where P=(Fo^2^+2Fc^2^)/3'
_refine_ls_weighting_scheme calc
_refine_ls_wR_factor_gt 0.0678
_refine_ls_wR_factor_ref 0.0690
_reflns_number_gt 2134
_reflns_number_total 2226
_reflns_threshold_expression I>2sigma(I)
_cod_data_source_file rz5002.cif
_cod_data_source_block I
_cod_database_code 2236602
_cod_database_fobs_code 2236602

loop_
_symmetry_equiv_pos_as_xyz
'x, y, z'
'-x, -y, z+1/2'
'x+1/2, -y+1/2, z'
'-x+1/2, y+1/2, z+1/2'

loop_
_atom_site_type_symbol
_atom_site_label
_atom_site_fract_x
_atom_site_fract_y
_atom_site_fract_z
_atom_site_U_iso_or_equiv
_atom_site_adp_type
_atom_site_calc_flag
_atom_site_refinement_flags
_atom_site_occupancy
_atom_site_symmetry_multiplicity
S S1 0.76761(6) 0.412840(19) 0.76293(9) 0.04557(14) Uani d . 1 1
Cl Cl1 0.10003(7) 0.45023(2) 1.33138(13) 0.06375(18) Uani d . 1 1
O O1 0.9266(2) 0.31641(6) 1.3478(3) 0.0566(4) Uani d . 1 1
H H1A 0.842(4) 0.3333(10) 1.319(5) 0.070(9) Uiso d . 1 1
O O2 1.3785(2) 0.32630(6) 0.6457(3) 0.0618(4) Uani d . 1 1
N N1 0.7107(2) 0.37543(6) 1.1415(3) 0.0409(4) Uani d . 1 1
C C1 0.5714(2) 0.42859(7) 0.8955(3) 0.0414(5) Uani d . 1 1
C C2 0.4317(2) 0.45863(7) 0.8272(4) 0.0474(5) Uani d . 1 1
H H2A 0.4353 0.4742 0.6935 0.057 Uiso calc R 1 1
C C3 0.2873(3) 0.46464(8) 0.9648(4) 0.0494(5) Uani d . 1 1
H H3A 0.1917 0.4843 0.9233 0.059 Uiso calc R 1 1
C C4 0.2850(3) 0.44153(7) 1.1632(4) 0.0454(5) Uani d . 1 1
C C5 0.4197(2) 0.41145(7) 1.2349(4) 0.0433(5) Uani d . 1 1
H H5A 0.4142 0.3960 1.3688 0.052 Uiso calc R 1 1
C C6 0.5656(3) 0.40510(7) 1.0969(3) 0.0384(4) Uani d . 1 1
C C7 0.8262(3) 0.37562(7) 0.9832(3) 0.0373(4) Uani d . 1 1
C C8 0.9925(2) 0.34762(6) 0.9893(3) 0.0374(4) Uani d . 1 1
C C9 1.0346(3) 0.31950(7) 1.1723(3) 0.0422(5) Uani d . 1 1
C C10 1.1925(3) 0.29284(8) 1.1754(4) 0.0485(5) Uani d . 1 1
H H10A 1.2205 0.2740 1.2959 0.058 Uiso calc R 1 1
C C11 1.3085(3) 0.29387(8) 1.0030(4) 0.0477(5) Uani d . 1 1
H H11A 1.4134 0.2756 1.0077 0.057 Uiso calc R 1 1
C C12 1.2696(2) 0.32199(7) 0.8226(4) 0.0437(5) Uani d . 1 1
C C13 1.1118(3) 0.34856(7) 0.8157(4) 0.0425(5) Uani d . 1 1
H H13A 1.0850 0.3672 0.6942 0.051 Uiso calc R 1 1
C C14 1.5246(3) 0.29354(9) 0.6280(5) 0.0654(7) Uani d . 1 1
H H14A 1.5876 0.2998 0.4958 0.098 Uiso calc R 1 1
H H14B 1.4815 0.2603 0.6279 0.098 Uiso calc R 1 1
H H14C 1.6038 0.2982 0.7482 0.098 Uiso calc R 1 1

loop_
_atom_site_aniso_label
_atom_site_aniso_U_11
_atom_site_aniso_U_22
_atom_site_aniso_U_33
_atom_site_aniso_U_12
_atom_site_aniso_U_13
_atom_site_aniso_U_23
S1 0.0447(3) 0.0502(3) 0.0418(3) 0.0065(2) 0.0063(2) 0.0087(3)
Cl1 0.0472(3) 0.0645(3) 0.0795(4) 0.0118(2) 0.0193(3) -0.0029(3)
O1 0.0520(9) 0.0678(10) 0.0500(9) 0.0074(8) 0.0089(8) 0.0207(9)
O2 0.0586(9) 0.0679(11) 0.0590(10) 0.0190(8) 0.0183(8) 0.0014(9)
N1 0.0387(8) 0.0426(9) 0.0414(9) 0.0025(7) 0.0023(8) 0.0032(8)
C1 0.0405(10) 0.0387(10) 0.0450(12) -0.0017(8) 0.0034(9) -0.0009(9)
C2 0.0443(10) 0.0467(11) 0.0513(12) 0.0031(9) -0.0012(10) 0.0070(11)
C3 0.0425(11) 0.0429(12) 0.0628(14) 0.0075(9) -0.0046(10) 0.0014(11)
C4 0.0360(10) 0.0419(11) 0.0582(13) 0.0014(8) 0.0063(9) -0.0064(10)
C5 0.0417(10) 0.0422(11) 0.0460(12) 0.0003(8) 0.0064(10) -0.0005(9)
C6 0.0372(9) 0.0356(9) 0.0425(11) -0.0008(8) -0.0009(8) -0.0019(9)
C7 0.0382(9) 0.0368(10) 0.0370(10) -0.0017(8) -0.0007(8) 0.0016(8)
C8 0.0377(9) 0.0341(9) 0.0405(10) -0.0001(8) -0.0012(8) -0.0028(8)
C9 0.0397(10) 0.0424(11) 0.0445(11) -0.0049(8) 0.0005(9) 0.0014(9)
C10 0.0433(11) 0.0476(12) 0.0547(13) 0.0013(9) -0.0056(10) 0.0131(10)
C11 0.0377(10) 0.0436(13) 0.0618(14) 0.0065(9) -0.0022(10) -0.0007(10)
C12 0.0421(10) 0.0409(10) 0.0482(13) 0.0013(8) 0.0067(9) -0.0051(9)
C13 0.0457(10) 0.0423(10) 0.0395(12) 0.0042(8) 0.0006(8) 0.0003(9)
C14 0.0486(13) 0.0615(14) 0.0862(19) 0.0091(11) 0.0176(14) -0.0097(14)

loop_
_atom_type_symbol
_atom_type_description
_atom_type_scat_dispersion_real
_atom_type_scat_dispersion_imag
_atom_type_scat_source
C C 0.0033 0.0016 'International Tables Vol C Tables 4.2.6.8 and 6.1.1.4'
H H 0.0000 0.0000 'International Tables Vol C Tables 4.2.6.8 and 6.1.1.4'
N N 0.0061 0.0033 'International Tables Vol C Tables 4.2.6.8 and 6.1.1.4'
O O 0.0106 0.0060 'International Tables Vol C Tables 4.2.6.8 and 6.1.1.4'
S S 0.1246 0.1234 'International Tables Vol C Tables 4.2.6.8 and 6.1.1.4'
Cl Cl 0.1484 0.1585 'International Tables Vol C Tables 4.2.6.8 and 6.1.1.4'

loop_
_geom_angle_atom_site_label_1
_geom_angle_atom_site_label_2
_geom_angle_atom_site_label_3
_geom_angle
C1 S1 C7 89.24(10)
C9 O1 H1A 105(2)
C12 O2 C14 117.9(2)
C7 N1 C6 111.61(17)
C2 C1 C6 120.9(2)
C2 C1 S1 129.54(18)
C6 C1 S1 109.53(15)
C3 C2 C1 117.9(2)
C3 C2 H2A 121.0
C1 C2 H2A 121.0
C4 C3 C2 120.19(19)
C4 C3 H3A 119.9
C2 C3 H3A 119.9
C5 C4 C3 123.4(2)
C5 C4 Cl1 118.03(19)
C3 C4 Cl1 118.56(17)
C4 C5 C6 116.8(2)
C4 C5 H5A 121.6
C6 C5 H5A 121.6
N1 C6 C5 124.37(19)
N1 C6 C1 114.83(18)
C5 C6 C1 120.79(18)
N1 C7 C8 122.89(18)
N1 C7 S1 114.79(15)
C8 C7 S1 122.31(15)
C13 C8 C9 119.16(17)
C13 C8 C7 121.04(18)
C9 C8 C7 119.80(17)
O1 C9 C10 117.69(19)
O1 C9 C8 123.10(18)
C10 C9 C8 119.20(19)
C11 C10 C9 121.1(2)
C11 C10 H10A 119.4
C9 C10 H10A 119.4
C10 C11 C12 120.25(18)
C10 C11 H11A 119.9
C12 C11 H11A 119.9
O2 C12 C11 124.51(18)
O2 C12 C13 116.0(2)
C11 C12 C13 119.5(2)
C12 C13 C8 120.8(2)
C12 C13 H13A 119.6
C8 C13 H13A 119.6
O2 C14 H14A 109.5
O2 C14 H14B 109.5
H14A C14 H14B 109.5
O2 C14 H14C 109.5
H14A C14 H14C 109.5
H14B C14 H14C 109.5

loop_
_geom_bond_atom_site_label_1
_geom_bond_atom_site_label_2
_geom_bond_distance
S1 C1 1.7364(19)
S1 C7 1.755(2)
Cl1 C4 1.749(2)
O1 C9 1.357(3)
O1 H1A 0.80(3)
O2 C12 1.370(3)
O2 C14 1.416(3)
N1 C7 1.307(3)
N1 C6 1.382(2)
C1 C2 1.393(3)
C1 C6 1.401(3)
C2 C3 1.386(3)
C2 H2A 0.9300
C3 C4 1.380(3)
C3 H3A 0.9300
C4 C5 1.373(3)
C5 C6 1.397(3)
C5 H5A 0.9300
C7 C8 1.460(3)
C8 C13 1.397(3)
C8 C9 1.403(3)
C9 C10 1.387(3)
C10 C11 1.376(3)
C10 H10A 0.9300
C11 C12 1.385(3)
C11 H11A 0.9300
C12 C13 1.386(3)
C13 H13A 0.9300
C14 H14A 0.9600
C14 H14B 0.9600
C14 H14C 0.9600

loop_
_geom_hbond_atom_site_label_D
_geom_hbond_atom_site_label_H
_geom_hbond_atom_site_label_A
_geom_hbond_site_symmetry_A
_geom_hbond_distance_DH
_geom_hbond_distance_HA
_geom_hbond_distance_DA
_geom_hbond_angle_DHA
_geom_hbond_publ_flag
O1 H1A N1 . 0.80(3) 1.87(3) 2.612(2) 154(3) yes
C5 H5A O2 1_456 0.9300 2.5700 3.454(3) 159.00 yes

loop_
_geom_torsion_atom_site_label_1
_geom_torsion_atom_site_label_2
_geom_torsion_atom_site_label_3
_geom_torsion_atom_site_label_4
_geom_torsion
C7 S1 C1 C2 -178.3(2)
C7 S1 C1 C6 0.67(15)
C6 C1 C2 C3 0.2(3)
S1 C1 C2 C3 179.04(17)
C1 C2 C3 C4 0.4(3)
C2 C3 C4 C5 -0.9(3)
C2 C3 C4 Cl1 179.96(17)
C3 C4 C5 C6 0.7(3)
Cl1 C4 C5 C6 179.85(15)
C7 N1 C6 C5 178.95(19)
C7 N1 C6 C1 0.3(2)
C4 C5 C6 N1 -178.67(19)
C4 C5 C6 C1 -0.1(3)
C2 C1 C6 N1 178.37(18)
S1 C1 C6 N1 -0.7(2)
C2 C1 C6 C5 -0.4(3)
S1 C1 C6 C5 -179.42(15)
C6 N1 C7 C8 179.54(18)
C6 N1 C7 S1 0.3(2)
C1 S1 C7 N1 -0.57(17)
C1 S1 C7 C8 -179.84(17)
N1 C7 C8 C13 179.49(19)
S1 C7 C8 C13 -1.3(3)
N1 C7 C8 C9 -0.9(3)
S1 C7 C8 C9 178.30(15)
C13 C8 C9 O1 -179.88(19)
C7 C8 C9 O1 0.5(3)
C13 C8 C9 C10 -0.8(3)
C7 C8 C9 C10 179.61(19)
O1 C9 C10 C11 179.6(2)
C8 C9 C10 C11 0.5(3)
C9 C10 C11 C12 0.3(3)
C14 O2 C12 C11 11.7(3)
C14 O2 C12 C13 -169.1(2)
C10 C11 C12 O2 178.3(2)
C10 C11 C12 C13 -0.8(3)
O2 C12 C13 C8 -178.71(18)
C11 C12 C13 C8 0.5(3)
C9 C8 C13 C12 0.3(3)
C7 C8 C13 C12 179.88(18)

loop_
_cod_related_entry_id
_cod_related_entry_database
_cod_related_entry_code
1 ChemSpider 30658158
